data_2013043
loop_
_publ_author_name
'Janczak, Jan'
'Idemori, Ynara Marina '

_publ_section_title
;
 Aqua(phthalocyaninato)magnesium
;
_journal_issue 11
_journal_name_full 'Acta Crystallographica Section C'
_journal_page_first m549
_journal_page_last m550
_journal_paper_doi 10.1107/S0108270102018474
_journal_volume 58
_journal_year 2002
_chemical_formula_iupac '[Mg (C32 H16 Mg1 N8) (H2 O1)]'
_chemical_formula_moiety 'C32 H18 Mg1 N8 O1'
_chemical_formula_sum 'C32 H18 Mg N8 O'
_chemical_formula_weight 554.86
_chemical_melting_point dehydratated
_chemical_name_common 'aquamagnesium phthalocyanine'
_chemical_name_systematic
;
Aqua(phthalocyaninato)magnesium
;
_space_group_IT_number 2
_symmetry_cell_setting triclinic
_symmetry_space_group_name_Hall '-P 1'
_symmetry_space_group_name_H-M 'P -1'
_atom_sites_solution_hydrogens geom
_atom_sites_solution_primary direct
_atom_sites_solution_secondary difmap
_cell_angle_alpha 65.03(2)
_cell_angle_beta 81.91(2)
_cell_angle_gamma 83.73(2)
_cell_formula_units_Z 4
_cell_length_a 12.955(2)
_cell_length_b 13.293(3)
_cell_length_c 16.202(3)
_cell_measurement_reflns_used 4680
_cell_measurement_temperature 200(2)
_cell_measurement_theta_max 27
_cell_measurement_theta_min 3
_cell_volume 2500.3(9)
_computing_cell_refinement COLLECT
_computing_data_collection 'COLLECT (Nonius, 1997-2000)'
_computing_data_reduction COLLECT
_computing_molecular_graphics 'SHELXTL (Sheldrick, 1990b)'
_computing_publication_material SHELXL97
_computing_structure_refinement 'SHELXL97 (Sheldrick, 1997)'
_computing_structure_solution 'SHELXS97 (Sheldrick, 1990a)'
_diffrn_ambient_temperature 298(2)
_diffrn_detector_area_resol_mean 1024x1024
_diffrn_measured_fraction_theta_full 0.987
_diffrn_measured_fraction_theta_max 0.987
_diffrn_measurement_device_type 'Nonius CCD area-detector'
_diffrn_measurement_method \w
_diffrn_radiation_monochromator graphite
_diffrn_radiation_source 'fine-focus sealed tube'
_diffrn_radiation_type MoK\a
_diffrn_radiation_wavelength 0.71073
_diffrn_reflns_av_R_equivalents 0.0404
_diffrn_reflns_av_sigmaI/netI 0.0542
_diffrn_reflns_limit_h_max 16
_diffrn_reflns_limit_h_min -16
_diffrn_reflns_limit_k_max 16
_diffrn_reflns_limit_k_min -17
_diffrn_reflns_limit_l_max 20
_diffrn_reflns_limit_l_min -20
_diffrn_reflns_number 47310
_diffrn_reflns_theta_full 27.41
_diffrn_reflns_theta_max 27.41
_diffrn_reflns_theta_min 1.39
_exptl_absorpt_coefficient_mu 0.117
_exptl_absorpt_correction_T_max 0.982
_exptl_absorpt_correction_T_min 0.966
_exptl_absorpt_correction_type analytical
_exptl_absorpt_process_details 'face-indexed (SHELXTL; Sheldrick, 1990)'
_exptl_crystal_colour violet
_exptl_crystal_density_diffrn 1.474
_exptl_crystal_density_meas 1.47
_exptl_crystal_density_method flotation
_exptl_crystal_description parallelepiped
_exptl_crystal_F_000 1144
_exptl_crystal_size_max 0.25
_exptl_crystal_size_mid 0.22
_exptl_crystal_size_min 0.16
_refine_diff_density_max 0.368
_refine_diff_density_min -0.285
_refine_ls_extinction_method none
_refine_ls_goodness_of_fit_ref 1.043
_refine_ls_hydrogen_treatment mixed
_refine_ls_matrix_type full
_refine_ls_number_parameters 769
_refine_ls_number_reflns 11221
_refine_ls_number_restraints 0
_refine_ls_restrained_S_all 1.043
_refine_ls_R_factor_all 0.0755
_refine_ls_R_factor_gt 0.0490
_refine_ls_shift/su_max 0.001
_refine_ls_shift/su_mean 0.000
_refine_ls_structure_factor_coef Fsqd
_refine_ls_weighting_details 'calc w = 1/[\s^2^(Fo^2^)+(0.0301P)^2^+0.8806P]where P = (Fo^2^+2Fc^2^)/3'
_refine_ls_weighting_scheme calc
_refine_ls_wR_factor_gt 0.0903
_refine_ls_wR_factor_ref 0.0985
_reflns_number_gt 8172
_reflns_number_total 11221
_reflns_threshold_expression I>2\s(I)
_cod_data_source_file na1580.cif
_cod_data_source_block I
_cod_original_formula_sum 'C32 H18 Mg1 N8 O1'
_cod_database_code 2013043
_cod_database_fobs_code 2013043

loop_
_symmetry_equiv_pos_as_xyz
'x, y, z'
'-x, -y, -z'

loop_
_atom_site_label
_atom_site_fract_x
_atom_site_fract_y
_atom_site_fract_z
_atom_site_U_iso_or_equiv
_atom_site_adp_type
_atom_site_calc_flag
_atom_site_refinement_flags
_atom_site_occupancy
_atom_site_disorder_assembly
_atom_site_disorder_group
_atom_site_type_symbol
Mg1 0.55455(4) 0.25395(4) 0.45874(4) 0.01876(13) Uani d . 1 . . Mg
O1 0.55054(11) 0.23121(11) 0.34308(9) 0.0257(3) Uani d . 1 . . O
H1O1 0.5402(16) 0.1700(19) 0.3425(15) 0.038 Uiso d . 1 . . H
H2O1 0.5621(16) 0.2793(18) 0.2899(15) 0.038 Uiso d . 1 . . H
N1 0.68829(11) 0.33569(11) 0.42990(9) 0.0204(3) Uani d . 1 . . N
N2 0.61982(11) 0.52844(11) 0.36974(9) 0.0214(3) Uani d . 1 . . N
N3 0.47523(11) 0.40472(11) 0.43323(9) 0.0205(3) Uani d . 1 . . N
N4 0.29989(11) 0.34250(11) 0.48821(9) 0.0208(3) Uani d . 1 . . N
N5 0.42404(11) 0.18021(11) 0.53993(9) 0.0205(3) Uani d . 1 . . N
N6 0.49296(11) -0.01077(11) 0.61993(9) 0.0207(3) Uani d . 1 . . N
N7 0.63492(11) 0.10997(11) 0.53602(9) 0.0201(3) Uani d . 1 . . N
N8 0.81195(11) 0.17568(11) 0.48734(9) 0.0211(3) Uani d . 1 . . N
C1 0.78614(12) 0.28291(14) 0.44611(11) 0.0184(3) Uani d . 1 . . C
C2 0.86376(13) 0.36922(14) 0.41301(12) 0.0207(4) Uani d . 1 . . C
C3 0.97031(14) 0.36158(15) 0.41600(12) 0.0247(4) Uani d . 1 . . C
H3 1.0069 0.2930 0.4401 0.030 Uiso calc R 1 . . H
C4 1.02110(14) 0.46080(15) 0.38147(13) 0.0286(4) Uani d . 1 . . C
H4 1.0932 0.4583 0.3806 0.034 Uiso calc R 1 . . H
C5 0.96585(15) 0.56336(16) 0.34825(14) 0.0323(4) Uani d . 1 . . C
H5 1.0020 0.6279 0.3260 0.039 Uiso calc R 1 . . H
C6 0.85762(14) 0.57191(15) 0.34752(12) 0.0266(4) Uani d . 1 . . C
H6 0.8210 0.6407 0.3268 0.032 Uiso calc R 1 . . H
C7 0.80651(13) 0.47346(14) 0.37898(11) 0.0202(4) Uani d . 1 . . C
C8 0.69703(13) 0.44882(13) 0.39154(11) 0.0196(3) Uani d . 1 . . C
C9 0.51844(13) 0.50650(13) 0.39006(11) 0.0202(4) Uani d . 1 . . C
C10 0.43459(14) 0.59491(14) 0.37127(11) 0.0213(4) Uani d . 1 . . C
C11 0.43585(14) 0.71035(14) 0.33009(11) 0.0243(4) Uani d . 1 . . C
H11 0.4984 0.7458 0.3084 0.029 Uiso calc R 1 . . H
C12 0.34051(15) 0.77079(15) 0.32246(12) 0.0263(4) Uani d . 1 . . C
H12 0.3392 0.8480 0.2948 0.032 Uiso calc R 1 . . H
C13 0.24628(15) 0.71758(14) 0.35568(12) 0.0251(4) Uani d . 1 . . C
H13 0.1835 0.7600 0.3489 0.030 Uiso calc R 1 . . H
C14 0.24514(14) 0.60224(14) 0.39871(11) 0.0230(4) Uani d . 1 . . C
H14 0.1826 0.5672 0.4222 0.028 Uiso calc R 1 . . H
C15 0.34062(13) 0.54055(14) 0.40565(12) 0.0212(4) Uani d . 1 . . C
C16 0.36951(13) 0.42047(14) 0.44562(11) 0.0204(4) Uani d . 1 . . C
C17 0.32611(13) 0.23327(13) 0.53226(11) 0.0190(3) Uani d . 1 . . C
C18 0.24783(13) 0.15059(14) 0.58105(11) 0.0209(4) Uani d . 1 . . C
C19 0.13917(13) 0.16190(15) 0.59202(12) 0.0232(4) Uani d . 1 . . C
H19 0.1040 0.2313 0.5679 0.028 Uiso calc R 1 . . H
C20 0.08513(14) 0.06569(15) 0.64031(12) 0.0260(4) Uani d . 1 . . C
H20 0.0125 0.0704 0.6473 0.031 Uiso calc R 1 . . H
C21 0.13921(14) -0.03898(15) 0.67887(12) 0.0255(4) Uani d . 1 . . C
H21 0.1014 -0.1022 0.7106 0.031 Uiso calc R 1 . . H
C22 0.24802(14) -0.04970(15) 0.67043(12) 0.0243(4) Uani d . 1 . . C
H22 0.2830 -0.1187 0.6975 0.029 Uiso calc R 1 . . H
C23 0.30294(13) 0.04619(14) 0.62010(11) 0.0217(4) Uani d . 1 . . C
C24 0.41423(13) 0.06828(13) 0.59362(11) 0.0192(3) Uani d . 1 . . C
C25 0.59505(13) 0.01017(13) 0.59352(11) 0.0201(4) Uani d . 1 . . C
C26 0.68085(13) -0.07496(14) 0.62551(11) 0.0216(4) Uani d . 1 . . C
C27 0.68699(14) -0.18959(15) 0.68366(12) 0.0266(4) Uani d . 1 . . C
H27 0.6268 -0.2280 0.7111 0.032 Uiso calc R 1 . . H
C28 0.78528(14) -0.24350(15) 0.69878(12) 0.0280(4) Uani d . 1 . . C
H28 0.7907 -0.3191 0.7363 0.034 Uiso calc R 1 . . H
C29 0.87633(14) -0.18558(14) 0.65831(12) 0.0244(4) Uani d . 1 . . C
H29 0.9410 -0.2233 0.6710 0.029 Uiso calc R 1 . . H
C30 0.87246(14) -0.07365(14) 0.59992(11) 0.0231(4) Uani d . 1 . . C
H30 0.9331 -0.0362 0.5723 0.028 Uiso calc R 1 . . H
C31 0.77400(13) -0.01922(14) 0.58418(11) 0.0212(4) Uani d . 1 . . C
C32 0.74198(13) 0.09735(13) 0.53001(11) 0.0191(3) Uani d . 1 . . C
Mg2 0.54172(4) 0.20995(5) 0.04847(4) 0.01931(13) Uani d . 1 . . Mg
O2 0.50146(10) 0.07052(11) 0.16324(9) 0.0257(3) Uani d . 1 . . O
H1O2 0.4881(17) 0.0569(18) 0.2151(16) 0.039 Uiso d . 1 . . H
H2O2 0.4953(17) 0.0145(18) 0.1553(15) 0.039 Uiso d . 1 . . H
N9 0.45513(11) 0.33878(11) 0.06780(9) 0.0203(3) Uani d . 1 . . N
N10 0.57527(11) 0.39078(12) 0.14498(9) 0.0219(3) Uani d . 1 . . N
N11 0.66561(11) 0.26524(11) 0.08028(9) 0.0209(3) Uani d . 1 . . N
N12 0.80748(11) 0.16949(11) 0.02153(9) 0.0218(3) Uani d . 1 . . N
N13 0.64498(11) 0.14388(11) -0.02647(9) 0.0201(3) Uani d . 1 . . N
N14 0.52632(12) 0.09250(11) -0.10507(9) 0.0203(3) Uani d . 1 . . N
N15 0.43582(12) 0.21533(11) -0.03685(9) 0.0210(3) Uani d . 1 . . N
N16 0.29831(11) 0.33419(11) 0.00292(9) 0.0207(3) Uani d . 1 . . N
C33 0.35355(13) 0.36932(13) 0.04871(11) 0.0204(4) Uani d . 1 . . C
C34 0.31147(13) 0.44932(13) 0.08770(11) 0.0195(4) Uani d . 1 . . C
C35 0.21362(14) 0.50439(13) 0.08877(11) 0.0225(4) Uani d . 1 . . C
H35 0.1605 0.4953 0.0598 0.027 Uiso calc R 1 . . H
C36 0.19838(15) 0.57419(14) 0.13525(12) 0.0270(4) Uani d . 1 . . C
H36 0.1335 0.6109 0.1380 0.032 Uiso calc R 1 . . H
C37 0.27930(15) 0.58996(15) 0.17790(12) 0.0297(4) Uani d . 1 . . C
H37 0.2670 0.6372 0.2077 0.036 Uiso calc R 1 . . H
C38 0.37716(15) 0.53585(15) 0.17602(12) 0.0265(4) Uani d . 1 . . C
H38 0.4308 0.5464 0.2036 0.032 Uiso calc R 1 . . H
C39 0.39197(14) 0.46435(14) 0.13076(11) 0.0222(4) Uani d . 1 . . C
C40 0.48213(13) 0.39454(14) 0.11602(11) 0.0217(4) Uani d . 1 . . C
C41 0.66034(13) 0.33556(14) 0.12325(11) 0.0212(4) Uani d . 1 . . C
C42 0.76513(13) 0.34830(14) 0.14035(11) 0.0217(4) Uani d . 1 . . C
C43 0.80216(15) 0.41365(15) 0.17820(12) 0.0262(4) Uani d . 1 . . C
H43 0.7567 0.4560 0.2023 0.031 Uiso calc R 1 . . H
C44 0.91003(15) 0.41205(16) 0.17795(13) 0.0316(4) Uani d . 1 . . C
H44 0.9373 0.4529 0.2035 0.038 Uiso calc R 1 . . H
C45 0.97874(15) 0.34914(15) 0.13932(12) 0.0285(4) Uani d . 1 . . C
H45 1.0503 0.3496 0.1401 0.034 Uiso calc R 1 . . H
C46 0.94137(14) 0.28625(15) 0.09999(12) 0.0253(4) Uani d . 1 . . C
H46 0.9869 0.2466 0.0733 0.030 Uiso calc R 1 . . H
C47 0.83364(13) 0.28536(14) 0.10230(11) 0.0217(4) Uani d . 1 . . C
C48 0.76885(13) 0.23266(13) 0.06486(11) 0.0201(4) Uani d . 1 . . C
C49 0.75068(13) 0.13011(13) -0.02086(11) 0.0197(4) Uani d . 1 . . C
C50 0.79811(13) 0.06508(14) -0.07115(11) 0.0219(4) Uani d . 1 . . C
C51 0.90271(14) 0.03322(15) -0.08808(12) 0.0254(4) Uani d . 1 . . C
H51 0.9556 0.0534 -0.0657 0.031 Uiso calc R 1 . . H
C52 0.92522(14) -0.02945(15) -0.13941(12) 0.0278(4) Uani d . 1 . . C
H52 0.9942 -0.0506 -0.1524 0.033 Uiso calc R 1 . . H
C53 0.84492(15) -0.06118(15) -0.17190(12) 0.0288(4) Uani d . 1 . . C
H53 0.8616 -0.1049 -0.2046 0.035 Uiso calc R 1 . . H
C54 0.74116(14) -0.02865(14) -0.15631(12) 0.0254(4) Uani d . 1 . . C
H54 0.6886 -0.0498 -0.1784 0.030 Uiso calc R 1 . . H
C55 0.71704(14) 0.03752(14) -0.10610(12) 0.0215(4) Uani d . 1 . . C
C56 0.62139(14) 0.09160(13) -0.07841(12) 0.0203(4) Uani d . 1 . . C
C57 0.44173(13) 0.15183(13) -0.08654(12) 0.0183(3) Uani d . 1 . . C
C58 0.33810(13) 0.15730(14) -0.11797(12) 0.0217(4) Uani d . 1 . . C
C59 0.29750(14) 0.10739(15) -0.16661(12) 0.0252(4) Uani d . 1 . . C
H59 0.3396 0.0613 -0.1891 0.030 Uiso calc R 1 . . H
C60 0.19253(14) 0.12906(15) -0.18000(12) 0.0271(4) Uani d . 1 . . C
H60 0.1639 0.0961 -0.2114 0.032 Uiso calc R 1 . . H
C61 0.12850(14) 0.19942(15) -0.14739(12) 0.0271(4) Uani d . 1 . . C
H61 0.0584 0.2122 -0.1576 0.033 Uiso calc R 1 . . H
C62 0.16820(13) 0.25098(14) -0.09962(12) 0.0240(4) Uani d . 1 . . C
H62 0.1263 0.2984 -0.0785 0.029 Uiso calc R 1 . . H
C63 0.27304(13) 0.22771(14) -0.08543(12) 0.0211(4) Uani d . 1 . . C
C64 0.33661(12) 0.26470(13) -0.03595(12) 0.0183(3) Uani d . 1 . . C

loop_
_atom_site_aniso_label
_atom_site_aniso_U_11
_atom_site_aniso_U_22
_atom_site_aniso_U_33
_atom_site_aniso_U_12
_atom_site_aniso_U_13
_atom_site_aniso_U_23
Mg1 0.0188(3) 0.0171(3) 0.0188(3) -0.0012(2) -0.0020(2) -0.0057(2)
O1 0.0337(7) 0.0199(7) 0.0212(6) -0.0041(6) -0.0033(5) -0.0056(5)
N1 0.0230(8) 0.0170(7) 0.0206(7) 0.0004(6) -0.0031(6) -0.0074(6)
N2 0.0225(8) 0.0201(7) 0.0215(7) -0.0014(6) -0.0027(6) -0.0082(6)
N3 0.0221(8) 0.0185(7) 0.0200(7) -0.0018(6) -0.0027(6) -0.0067(6)
N4 0.0218(8) 0.0200(7) 0.0213(7) -0.0009(6) -0.0028(6) -0.0092(6)
N5 0.0204(7) 0.0185(7) 0.0215(7) 0.0001(6) -0.0024(6) -0.0075(6)
N6 0.0213(7) 0.0196(7) 0.0211(7) -0.0019(6) -0.0008(6) -0.0087(6)
N7 0.0207(7) 0.0181(7) 0.0215(7) -0.0001(6) -0.0025(6) -0.0082(6)
N8 0.0212(7) 0.0190(7) 0.0222(7) -0.0010(6) -0.0017(6) -0.0079(6)
C1 0.0157(8) 0.0254(9) 0.0163(8) -0.0003(7) -0.0023(6) -0.0109(7)
C2 0.0227(9) 0.0213(9) 0.0182(8) -0.0011(7) -0.0016(7) -0.0084(7)
C3 0.0238(9) 0.0245(9) 0.0253(9) 0.0011(7) -0.0042(7) -0.0100(8)
C4 0.0219(9) 0.0332(10) 0.0339(10) -0.0052(8) -0.0039(8) -0.0159(9)
C5 0.0277(10) 0.0282(10) 0.0397(11) -0.0101(8) 0.0009(8) -0.0123(9)
C6 0.0266(10) 0.0254(9) 0.0242(9) -0.0038(8) 0.0000(7) -0.0071(8)
C7 0.0242(9) 0.0188(8) 0.0182(8) -0.0013(7) -0.0001(7) -0.0088(7)
C8 0.0238(9) 0.0176(8) 0.0180(8) -0.0002(7) -0.0036(7) -0.0077(7)
C9 0.0261(9) 0.0173(8) 0.0160(8) -0.0027(7) -0.0036(7) -0.0051(7)
C10 0.0267(9) 0.0199(8) 0.0169(8) -0.0007(7) -0.0023(7) -0.0076(7)
C11 0.0304(10) 0.0211(9) 0.0208(9) -0.0001(7) -0.0034(7) -0.0081(7)
C12 0.0397(11) 0.0182(9) 0.0210(9) 0.0030(8) -0.0079(8) -0.0076(7)
C13 0.0315(10) 0.0242(9) 0.0225(9) 0.0091(8) -0.0100(7) -0.0126(7)
C14 0.0247(9) 0.0266(9) 0.0214(9) 0.0019(7) -0.0044(7) -0.0137(7)
C15 0.0263(9) 0.0194(8) 0.0188(8) 0.0002(7) -0.0052(7) -0.0082(7)
C16 0.0228(9) 0.0213(9) 0.0182(8) -0.0003(7) -0.0020(7) -0.0094(7)
C17 0.0175(8) 0.0197(8) 0.0183(8) -0.0009(7) -0.0029(6) -0.0061(7)
C18 0.0239(9) 0.0243(9) 0.0168(8) -0.0020(7) -0.0033(7) -0.0102(7)
C19 0.0237(9) 0.0257(9) 0.0199(8) 0.0001(7) -0.0037(7) -0.0091(7)
C20 0.0205(9) 0.0323(10) 0.0245(9) -0.0043(8) -0.0015(7) -0.0107(8)
C21 0.0268(10) 0.0267(9) 0.0244(9) -0.0096(8) 0.0030(7) -0.0117(8)
C22 0.0258(9) 0.0218(9) 0.0238(9) -0.0036(7) -0.0020(7) -0.0076(7)
C23 0.0223(9) 0.0237(9) 0.0197(8) -0.0018(7) 0.0006(7) -0.0102(7)
C24 0.0205(9) 0.0184(8) 0.0190(8) -0.0017(7) -0.0040(6) -0.0072(7)
C25 0.0236(9) 0.0174(8) 0.0198(8) -0.0007(7) -0.0024(7) -0.0083(7)
C26 0.0220(9) 0.0212(9) 0.0207(8) 0.0009(7) -0.0022(7) -0.0084(7)
C27 0.0260(10) 0.0231(9) 0.0250(9) -0.0037(7) -0.0006(7) -0.0046(8)
C28 0.0299(10) 0.0219(9) 0.0260(9) 0.0040(8) -0.0026(8) -0.0055(8)
C29 0.0254(9) 0.0243(9) 0.0237(9) 0.0086(7) -0.0073(7) -0.0108(8)
C30 0.0240(9) 0.0244(9) 0.0212(8) 0.0017(7) -0.0017(7) -0.0107(7)
C31 0.0246(9) 0.0183(8) 0.0210(8) -0.0001(7) -0.0048(7) -0.0079(7)
C32 0.0194(8) 0.0194(8) 0.0195(8) -0.0002(7) -0.0020(6) -0.0094(7)
Mg2 0.0195(3) 0.0198(3) 0.0196(3) -0.0009(2) -0.0026(2) -0.0090(2)
O2 0.0342(7) 0.0220(7) 0.0213(6) -0.0039(6) -0.0009(6) -0.0093(6)
N9 0.0213(7) 0.0184(7) 0.0214(7) -0.0008(6) -0.0022(6) -0.0085(6)
N10 0.0224(8) 0.0227(8) 0.0191(7) -0.0005(6) -0.0025(6) -0.0071(6)
N11 0.0239(8) 0.0192(7) 0.0187(7) -0.0013(6) -0.0024(6) -0.0070(6)
N12 0.0220(8) 0.0193(7) 0.0218(7) -0.0018(6) -0.0032(6) -0.0058(6)
N13 0.0213(7) 0.0186(7) 0.0193(7) -0.0006(6) -0.0031(6) -0.0066(6)
N14 0.0212(7) 0.0199(7) 0.0181(7) -0.0031(6) -0.0009(6) -0.0060(6)
N15 0.0205(7) 0.0209(7) 0.0227(7) -0.0008(6) -0.0024(6) -0.0103(6)
N16 0.0221(8) 0.0192(7) 0.0200(7) -0.0022(6) -0.0023(6) -0.0069(6)
C33 0.0209(9) 0.0187(8) 0.0201(8) -0.0017(7) -0.0005(7) -0.0067(7)
C34 0.0217(9) 0.0162(8) 0.0170(8) -0.0034(7) 0.0012(6) -0.0037(7)
C35 0.0250(9) 0.0178(8) 0.0201(8) -0.0013(7) 0.0015(7) -0.0044(7)
C36 0.0297(10) 0.0205(9) 0.0235(9) 0.0043(7) 0.0019(7) -0.0048(7)
C37 0.0413(12) 0.0248(9) 0.0228(9) 0.0047(8) -0.0010(8) -0.0120(8)
C38 0.0360(11) 0.0255(9) 0.0198(9) -0.0013(8) -0.0052(7) -0.0103(7)
C39 0.0270(9) 0.0185(8) 0.0183(8) -0.0007(7) -0.0001(7) -0.0058(7)
C40 0.0254(9) 0.0199(9) 0.0186(8) -0.0054(7) -0.0004(7) -0.0064(7)
C41 0.0235(9) 0.0202(9) 0.0181(8) -0.0035(7) -0.0026(7) -0.0056(7)
C42 0.0264(9) 0.0187(8) 0.0159(8) -0.0050(7) -0.0029(7) -0.0021(7)
C43 0.0322(10) 0.0255(9) 0.0212(9) -0.0032(8) -0.0059(7) -0.0085(7)
C44 0.0358(11) 0.0342(11) 0.0263(10) -0.0110(9) -0.0090(8) -0.0100(8)
C45 0.0274(10) 0.0261(10) 0.0271(9) -0.0101(8) -0.0081(8) -0.0026(8)
C46 0.0238(9) 0.0231(9) 0.0239(9) -0.0023(7) -0.0037(7) -0.0044(7)
C47 0.0231(9) 0.0210(9) 0.0188(8) -0.0040(7) -0.0042(7) -0.0049(7)
C48 0.0186(8) 0.0180(8) 0.0187(8) -0.0052(7) -0.0034(6) -0.0012(7)
C49 0.0187(8) 0.0169(8) 0.0209(8) 0.0002(7) -0.0018(7) -0.0056(7)
C50 0.0234(9) 0.0202(9) 0.0171(8) 0.0016(7) -0.0022(7) -0.0036(7)
C51 0.0215(9) 0.0263(9) 0.0238(9) 0.0008(7) -0.0022(7) -0.0063(8)
C52 0.0262(10) 0.0286(10) 0.0249(9) 0.0040(8) 0.0028(7) -0.0104(8)
C53 0.0338(11) 0.0278(10) 0.0250(9) 0.0030(8) 0.0019(8) -0.0135(8)
C54 0.0290(10) 0.0241(9) 0.0224(9) 0.0007(8) -0.0040(7) -0.0092(7)
C55 0.0239(9) 0.0194(8) 0.0186(8) 0.0002(7) -0.0013(7) -0.0061(7)
C56 0.0231(9) 0.0175(8) 0.0174(8) -0.0040(7) -0.0013(7) -0.0038(7)
C57 0.0202(8) 0.0147(8) 0.0180(8) -0.0006(6) -0.0031(6) -0.0046(6)
C58 0.0236(9) 0.0207(9) 0.0192(8) -0.0026(7) -0.0042(7) -0.0056(7)
C59 0.0281(10) 0.0238(9) 0.0237(9) -0.0026(7) -0.0046(7) -0.0088(8)
C60 0.0297(10) 0.0283(10) 0.0237(9) -0.0044(8) -0.0086(7) -0.0088(8)
C61 0.0217(9) 0.0284(10) 0.0293(10) -0.0007(8) -0.0098(7) -0.0080(8)
C62 0.0227(9) 0.0242(9) 0.0227(9) -0.0003(7) -0.0028(7) -0.0073(7)
C63 0.0236(9) 0.0186(8) 0.0193(8) -0.0026(7) -0.0030(7) -0.0056(7)
C64 0.0164(8) 0.0169(8) 0.0205(8) 0.0001(6) -0.0031(6) -0.0067(7)

loop_
_atom_type_symbol
_atom_type_description
_atom_type_scat_dispersion_real
_atom_type_scat_dispersion_imag
_atom_type_scat_source
C C 0.0033 0.0016 'International Tables Vol C Tables 4.2.6.8 and 6.1.1.4'
H H 0.0000 0.0000 'International Tables Vol C Tables 4.2.6.8 and 6.1.1.4'
N N 0.0061 0.0033 'International Tables Vol C Tables 4.2.6.8 and 6.1.1.4'
O O 0.0106 0.0060 'International Tables Vol C Tables 4.2.6.8 and 6.1.1.4'
Mg Mg 0.0486 0.0363 'International Tables Vol C Tables 4.2.6.8 and 6.1.1.4'

loop_
_geom_angle_atom_site_label_1
_geom_angle_atom_site_label_2
_geom_angle_atom_site_label_3
_geom_angle
_geom_angle_publ_flag
O1 Mg1 N1 102.00(6) y
O1 Mg1 N5 103.58(6) y
N1 Mg1 N5 154.41(6) y
O1 Mg1 N3 104.09(6) y
N1 Mg1 N3 86.85(6) y
N5 Mg1 N3 87.80(6) y
O1 Mg1 N7 100.71(6) y
N1 Mg1 N7 88.78(6) y
N5 Mg1 N7 85.66(6) y
N3 Mg1 N7 155.18(6) y
O2 Mg2 N9 105.07(6) y
O2 Mg2 N13 101.63(6) y
N13 Mg2 N9 153.24(6) y
O2 Mg2 N11 104.53(6) y
N11 Mg2 N9 86.06(6) y
N11 Mg2 N13 88.85(6) y
O2 Mg2 N15 101.42(6) y
N9 Mg2 N15 88.22(6) y
N13 Mg2 N15 84.94(6) y
N11 Mg2 N15 154.03(6) y
Mg1 O1 H1O1 124(2) ?
Mg1 O1 H2O1 125(2) ?
H1O1 O1 H2O1 111(2) ?
C8 N1 C1 109.4(2) ?
C8 N1 Mg1 126.80(10) ?
C1 N1 Mg1 123.80(10) ?
C8 N2 C9 122.9(2) ?
C16 N3 C9 109.0(2) ?
C16 N3 Mg1 125.00(10) ?
C9 N3 Mg1 125.5(2) ?
C16 N4 C17 123.8(2) ?
C17 N5 C24 108.9(2) ?
C17 N5 Mg1 122.90(10) ?
C24 N5 Mg1 126.70(10) ?
C25 N6 C24 123.5(2) ?
C25 N7 C32 108.6(2) ?
C25 N7 Mg1 127.70(10) ?
C32 N7 Mg1 123.40(10) ?
C1 N8 C32 123.7(2) ?
N8 C1 N1 129.1(2) ?
N8 C1 C2 122.7(2) ?
N1 C1 C2 108.2(2) ?
C3 C2 C7 121.9(2) ?
C3 C2 C1 131.6(2) ?
C7 C2 C1 106.4(2) ?
C2 C3 C4 117.4(2) ?
C2 C3 H3 121.3 ?
C4 C3 H3 121.3 ?
C5 C4 C3 121.3(2) ?
C5 C4 H4 119.4 ?
C3 C4 H4 119.4 ?
C4 C5 C6 121.8(2) ?
C4 C5 H5 119.1 ?
C6 C5 H5 119.1 ?
C7 C6 C5 117.5(2) ?
C7 C6 H6 121.3 ?
C5 C6 H6 121.3 ?
C6 C7 C2 120.2(2) ?
C6 C7 C8 133.4(2) ?
C2 C7 C8 106.3(2) ?
N2 C8 N1 127.7(2) ?
N2 C8 C7 122.6(2) ?
N1 C8 C7 109.7(2) ?
N2 C9 N3 128.3(2) ?
N2 C9 C10 122.4(2) ?
N3 C9 C10 109.3(2) ?
C11 C10 C15 121.6(2) ?
C11 C10 C9 132.4(2) ?
C15 C10 C9 106.0(2) ?
C12 C11 C10 117.7(2) ?
C12 C11 H11 121.1 ?
C10 C11 H11 121.1 ?
C11 C12 C13 121.2(2) ?
C11 C12 H12 119.4 ?
C13 C12 H12 119.4 ?
C14 C13 C12 121.1(2) ?
C14 C13 H13 119.5 ?
C12 C13 H13 119.5 ?
C13 C14 C15 118.2(2) ?
C13 C14 H14 120.9 ?
C15 C14 H14 120.9 ?
C14 C15 C10 120.2(2) ?
C14 C15 C16 133.3(2) ?
C10 C15 C16 106.5(2) ?
N4 C16 N3 127.4(2) ?
N4 C16 C15 123.4(2) ?
N3 C16 C15 109.3(2) ?
N4 C17 N5 128.7(2) ?
N4 C17 C18 122.3(2) ?
N5 C17 C18 109.0(2) ?
C19 C18 C23 122.1(2) ?
C19 C18 C17 131.1(2) ?
C23 C18 C17 106.9(2) ?
C20 C19 C18 117.6(2) ?
C20 C19 H19 121.2 ?
C18 C19 H19 121.2 ?
C19 C20 C21 120.8(2) ?
C19 C20 H20 119.6 ?
C21 C20 H20 119.6 ?
C22 C21 C20 121.5(2) ?
C22 C21 H21 119.3 ?
C20 C21 H21 119.3 ?
C21 C22 C23 118.1(2) ?
C21 C22 H22 121.0 ?
C23 C22 H22 121.0 ?
C22 C23 C18 119.9(2) ?
C22 C23 C24 134.2(2) ?
C18 C23 C24 105.9(2) ?
N6 C24 N5 126.7(2) ?
N6 C24 C23 124.0(2) ?
N5 C24 C23 109.3(2) ?
N6 C25 N7 126.7(2) ?
N6 C25 C26 123.4(2) ?
N7 C25 C26 109.9(2) ?
C27 C26 C31 119.4(2) ?
C27 C26 C25 135.0(2) ?
C31 C26 C25 105.6(2) ?
C28 C27 C26 118.4(2) ?
C28 C27 H27 120.8 ?
C26 C27 H27 120.8 ?
C27 C28 C29 121.0(2) ?
C27 C28 H28 119.5 ?
C29 C28 H28 119.5 ?
C30 C29 C28 121.7(2) ?
C30 C29 H29 119.1 ?
C28 C29 H29 119.1 ?
C29 C30 C31 117.5(2) ?
C29 C30 H30 121.3 ?
C31 C30 H30 121.3 ?
C30 C31 C26 122.0(2) ?
C30 C31 C32 131.7(2) ?
C26 C31 C32 106.3(2) ?
N8 C32 N7 128.5(2) ?
N8 C32 C31 121.8(2) ?
N7 C32 C31 109.5(2) ?
Mg2 O2 H1O2 135(2) ?
Mg2 O2 H2O2 116(2) ?
H1O2 O2 H2O2 109(2) ?
C33 N9 C40 108.9(2) ?
C33 N9 Mg2 124.5(2) ?
C40 N9 Mg2 125.6(2) ?
C40 N10 C41 122.6(2) ?
C41 N11 C48 109.2(2) ?
C41 N11 Mg2 126.4(2) ?
C48 N11 Mg2 124.4(2) ?
C48 N12 C49 124.6(2) ?
C49 N13 C56 108.3(2) ?
C49 N13 Mg2 123.8(2) ?
C56 N13 Mg2 127.30(10) ?
C57 N14 C56 122.7(2) ?
C64 N15 C57 109.1(2) ?
C64 N15 Mg2 123.10(10) ?
C57 N15 Mg2 126.30(10) ?
C33 N16 C64 124.4(2) ?
N16 C33 N9 127.5(2) ?
N16 C33 C34 123.7(2) ?
N9 C33 C34 108.8(2) ?
C35 C34 C39 121.1(2) ?
C35 C34 C33 132.1(2) ?
C39 C34 C33 106.8(2) ?
C34 C35 C36 117.4(2) ?
C34 C35 H35 121.3 ?
C36 C35 H35 121.3 ?
C35 C36 C37 121.6(2) ?
C35 C36 H36 119.2 ?
C37 C36 H36 119.2 ?
C38 C37 C36 121.0(2) ?
C38 C37 H37 119.5 ?
C36 C37 H37 119.5 ?
C37 C38 C39 117.5(2) ?
C37 C38 H38 121.2 ?
C39 C38 H38 121.2 ?
C34 C39 C38 121.5(2) ?
C34 C39 C40 106.1(2) ?
C38 C39 C40 132.5(2) ?
N10 C40 N9 127.7(2) ?
N10 C40 C39 123.0(2) ?
N9 C40 C39 109.3(2) ?
N10 C41 N11 127.8(2) ?
N10 C41 C42 122.2(2) ?
N11 C41 C42 109.9(2) ?
C43 C42 C47 121.8(2) ?
C43 C42 C41 132.3(2) ?
C47 C42 C41 105.7(2) ?
C44 C43 C42 117.1(2) ?
C44 C43 H43 121.5 ?
C42 C43 H43 121.5 ?
C43 C44 C45 121.0(2) ?
C43 C44 H44 119.5 ?
C45 C44 H44 119.5 ?
C46 C45 C44 121.6(2) ?
C46 C45 H45 119.2 ?
C44 C45 H45 119.2 ?
C47 C46 C45 117.5(2) ?
C47 C46 H46 121.2 ?
C45 C46 H46 121.2 ?
C46 C47 C42 121.0(2) ?
C46 C47 C48 131.7(2) ?
C42 C47 C48 107.2(2) ?
N12 C48 N11 128.1(2) ?
N12 C48 C47 123.9(2) ?
N11 C48 C47 107.9(2) ?
N12 C49 N13 128.3(2) ?
N12 C49 C50 122.3(2) ?
N13 C49 C50 109.4(2) ?
C51 C50 C55 121.9(2) ?
C51 C50 C49 130.8(2) ?
C55 C50 C49 107.3(2) ?
C52 C51 C50 118.0(2) ?
C52 C51 H51 121.0 ?
C50 C51 H51 121.0 ?
C51 C52 C53 120.8(2) ?
C51 C52 H52 119.6 ?
C53 C52 H52 119.6 ?
C54 C53 C52 121.4(2) ?
C54 C53 H53 119.3 ?
C52 C53 H53 119.3 ?
C53 C54 C55 118.5(2) ?
C53 C54 H54 120.7 ?
C55 C54 H54 120.7 ?
C50 C55 C54 119.2(2) ?
C50 C55 C56 105.1(2) ?
C54 C55 C56 135.6(2) ?
N14 C56 N13 126.5(2) ?
N14 C56 C55 123.7(2) ?
N13 C56 C55 109.8(2) ?
N14 C57 N15 127.2(2) ?
N14 C57 C58 123.6(2) ?
N15 C57 C58 109.2(2) ?
C59 C58 C63 120.1(2) ?
C59 C58 C57 134.3(2) ?
C63 C58 C57 105.6(2) ?
C60 C59 C58 117.8(2) ?
C60 C59 H59 121.1 ?
C58 C59 H59 121.1 ?
C59 C60 C61 121.7(2) ?
C59 C60 H60 119.2 ?
C61 C60 H60 119.2 ?
C60 C61 C62 121.2(2) ?
C60 C61 H61 119.4 ?
C62 C61 H61 119.4 ?
C63 C62 C61 116.8(2) ?
C63 C62 H62 121.6 ?
C61 C62 H62 121.6 ?
C62 C63 C58 122.5(2) ?
C62 C63 C64 130.1(2) ?
C58 C63 C64 107.4(2) ?
N16 C64 N15 128.6(2) ?
N16 C64 C63 122.7(2) ?
N15 C64 C63 108.7(2) ?

loop_
_geom_bond_atom_site_label_1
_geom_bond_atom_site_label_2
_geom_bond_site_symmetry_2
_geom_bond_distance
_geom_bond_publ_flag
Mg1 O1 . 2.029(2) y
Mg1 N1 . 2.039(2) y
Mg1 N5 . 2.049(2) y
Mg1 N3 . 2.053(2) y
Mg1 N7 . 2.055(2) y
Mg2 O2 . 2.048(2) y
Mg2 N9 . 2.055(2) y
Mg2 N13 . 2.055(2) y
Mg2 N11 . 2.048(2) y
Mg2 N15 . 2.056(2) y
O1 H1O1 . 0.84(2) ?
O1 H2O1 . 0.83(2) ?
N1 C8 . 1.374(2) ?
N1 C1 . 1.383(2) ?
N2 C8 . 1.341(2) ?
N2 C9 . 1.341(2) ?
N3 C16 . 1.362(2) ?
N3 C9 . 1.375(2) ?
N4 C16 . 1.338(2) ?
N4 C17 . 1.349(2) ?
N5 C17 . 1.378(2) ?
N5 C24 . 1.380(2) ?
N6 C25 . 1.353(2) ?
N6 C24 . 1.355(2) ?
N7 C25 . 1.366(2) ?
N7 C32 . 1.374(2) ?
N8 C1 . 1.321(2) ?
N8 C32 . 1.344(2) ?
C1 C2 . 1.482(2) ?
C2 C3 . 1.379(2) ?
C2 C7 . 1.421(2) ?
C3 C4 . 1.396(2) ?
C3 H3 . 0.9300 ?
C4 C5 . 1.392(3) ?
C4 H4 . 0.9300 ?
C5 C6 . 1.396(3) ?
C5 H5 . 0.9300 ?
C6 C7 . 1.394(2) ?
C6 H6 . 0.9300 ?
C7 C8 . 1.458(2) ?
C9 C10 . 1.472(2) ?
C10 C11 . 1.392(2) ?
C10 C15 . 1.406(2) ?
C11 C12 . 1.389(3) ?
C11 H11 . 0.9300 ?
C12 C13 . 1.401(3) ?
C12 H12 . 0.9300 ?
C13 C14 . 1.392(2) ?
C13 H13 . 0.9300 ?
C14 C15 . 1.398(2) ?
C14 H14 . 0.9300 ?
C15 C16 . 1.474(2) ?
C17 C18 . 1.465(2) ?
C18 C19 . 1.393(2) ?
C18 C23 . 1.416(2) ?
C19 C20 . 1.391(2) ?
C19 H19 . 0.9300 ?
C20 C21 . 1.412(3) ?
C20 H20 . 0.9300 ?
C21 C22 . 1.394(2) ?
C21 H21 . 0.9300 ?
C22 C23 . 1.398(2) ?
C22 H22 . 0.9300 ?
C23 C24 . 1.470(2) ?
C25 C26 . 1.475(2) ?
C26 C27 . 1.414(2) ?
C26 C31 . 1.415(2) ?
C27 C28 . 1.391(3) ?
C27 H27 . 0.9300 ?
C28 C29 . 1.403(3) ?
C28 H28 . 0.9300 ?
C29 C30 . 1.386(2) ?
C29 H29 . 0.9300 ?
C30 C31 . 1.396(2) ?
C30 H30 . 0.9300 ?
C31 C32 . 1.469(2) ?
O2 H1O2 . 0.78(2) ?
O2 H2O2 . 0.82(2) ?
N9 C33 . 1.373(2) ?
N9 C40 . 1.380(2) ?
N10 C40 . 1.343(2) ?
N10 C41 . 1.345(2) ?
N11 C41 . 1.373(2) ?
N11 C48 . 1.382(2) ?
N12 C48 . 1.325(2) ?
N12 C49 . 1.348(2) ?
N13 C49 . 1.372(2) ?
N13 C56 . 1.377(2) ?
N14 C57 . 1.353(2) ?
N14 C56 . 1.359(2) ?
N15 C64 . 1.379(2) ?
N15 C57 . 1.382(2) ?
N16 C33 . 1.340(2) ?
N16 C64 . 1.341(2) ?
C33 C34 . 1.473(2) ?
C34 C35 . 1.395(2) ?
C34 C39 . 1.408(2) ?
C35 C36 . 1.405(3) ?
C35 H35 . 0.9300 ?
C36 C37 . 1.412(3) ?
C36 H36 . 0.9300 ?
C37 C38 . 1.391(3) ?
C37 H37 . 0.9300 ?
C38 C39 . 1.410(2) ?
C38 H38 . 0.9300 ?
C39 C40 . 1.468(2) ?
C41 C42 . 1.464(2) ?
C42 C43 . 1.409(2) ?
C42 C47 . 1.410(3) ?
C43 C44 . 1.395(3) ?
C43 H43 . 0.9300 ?
C44 C45 . 1.416(3) ?
C44 H44 . 0.9300 ?
C45 C46 . 1.402(3) ?
C45 H45 . 0.9300 ?
C46 C47 . 1.392(2) ?
C46 H46 . 0.9300 ?
C47 C48 . 1.481(2) ?
C49 C50 . 1.458(2) ?
C50 C51 . 1.400(2) ?
C50 C55 . 1.409(2) ?
C51 C52 . 1.391(3) ?
C51 H51 . 0.9300 ?
C52 C53 . 1.405(3) ?
C52 H52 . 0.9300 ?
C53 C54 . 1.388(3) ?
C53 H53 . 0.9300 ?
C54 C55 . 1.416(2) ?
C54 H54 . 0.9300 ?
C55 C56 . 1.475(2) ?
C57 C58 . 1.486(2) ?
C58 C59 . 1.404(2) ?
C58 C63 . 1.408(2) ?
C59 C60 . 1.387(3) ?
C59 H59 . 0.9300 ?
C60 C61 . 1.402(3) ?
C60 H60 . 0.9300 ?
C61 C62 . 1.404(3) ?
C61 H61 . 0.9300 ?
C62 C63 . 1.389(2) ?
C62 H62 . 0.9300 ?
C63 C64 . 1.473(2) ?

loop_
_geom_hbond_atom_site_label_D
_geom_hbond_atom_site_label_H
_geom_hbond_atom_site_label_A
_geom_hbond_site_symmetry_D
_geom_hbond_site_symmetry_H
_geom_hbond_site_symmetry_A
_geom_hbond_distance_DH
_geom_hbond_distance_HA
_geom_hbond_distance_DA
_geom_hbond_angle_DHA
_geom_hbond_publ_flag
O1 H1O1 N6 1_555 1_555 2_656 0.84(2) 2.02(2) 2.837(3) 164(2) yes
O2 H2O2 N14 1_555 1_555 2_655 0.82(2) 1.97(2) 2.776(3) 166(2) yes
